data_4302992
loop_
_publ_author_name
'Zdenek Moravec'
'Radek Sluka'
'Marek Necas'
'Vojtech Jancik'
'Jiri Pinkas'

_publ_section_title
;
A Structurally Diverse Series of Aluminum Chloride Alkoxides
[ClxAl(\m-OR)y]n (R =nBu,cHex, Ph, 2,4-tBu2C6H3)
;
_journal_name_full 'Inorganic Chemistry'
_journal_page_first 8106
_journal_page_last 8114
_journal_paper_doi 10.1021/ic802251g
_journal_volume 48
_journal_year 2009
_chemical_formula_moiety 'C28 H42 Al2 Cl4 O2'
_chemical_formula_sum 'C28 H42 Al2 Cl4 O2'
_chemical_formula_weight 606.38
_chemical_name_systematic
; 
 ? 
;
_space_group_IT_number 15
_symmetry_cell_setting monoclinic
_symmetry_space_group_name_Hall '-C 2yc'
_symmetry_space_group_name_H-M 'C 1 2/c 1'
_atom_sites_solution_hydrogens geom
_atom_sites_solution_primary direct
_atom_sites_solution_secondary difmap
_audit_creation_method SHELXL-97
_cell_angle_alpha 90.00
_cell_angle_beta 100.26(1)
_cell_angle_gamma 90.00
_cell_formula_units_Z 4
_cell_length_a 12.524(1)
_cell_length_b 16.450(2)
_cell_length_c 15.921(1)
_cell_measurement_reflns_used 2838
_cell_measurement_temperature 120(2)
_cell_measurement_theta_max 25.00
_cell_measurement_theta_min 3.08
_cell_volume 3227.6(5)
_computing_cell_refinement 'Xcalibur (Oxford Diffraction Ltd, 2006)'
_computing_data_collection 'Xcalibur (Oxford Diffraction Ltd, 2006)'
_computing_data_reduction 'Xcalibur (Oxford Diffraction Ltd, 2006)'
_computing_molecular_graphics 'SHELXTL (Bruker, 1998)'
_computing_publication_material 'SHELXTL (Bruker, 1998)'
_computing_structure_refinement 'SHELXTL (Bruker, 1998)'
_computing_structure_solution 'SHELXTL (Bruker, 1998)'
_diffrn_ambient_temperature 120(2)
_diffrn_measured_fraction_theta_full 0.993
_diffrn_measured_fraction_theta_max 0.993
_diffrn_radiation_monochromator graphite
_diffrn_radiation_source 'fine-focus sealed tube'
_diffrn_radiation_type MoK\a
_diffrn_radiation_wavelength 0.71073
_diffrn_reflns_av_R_equivalents 0.0239
_diffrn_reflns_av_sigmaI/netI 0.0120
_diffrn_reflns_limit_h_max 10
_diffrn_reflns_limit_h_min -14
_diffrn_reflns_limit_k_max 19
_diffrn_reflns_limit_k_min -19
_diffrn_reflns_limit_l_max 18
_diffrn_reflns_limit_l_min -18
_diffrn_reflns_number 18760
_diffrn_reflns_theta_full 25.00
_diffrn_reflns_theta_max 25.00
_diffrn_reflns_theta_min 3.08
_exptl_absorpt_coefficient_mu 0.444
_exptl_absorpt_correction_T_max 0.8783
_exptl_absorpt_correction_T_min 0.8424
_exptl_absorpt_correction_type analytical
_exptl_absorpt_process_details 'Xcalibur, Oxford Diffraction'
_exptl_crystal_colour colorless
_exptl_crystal_density_diffrn 1.248
_exptl_crystal_density_method 'not measured'
_exptl_crystal_description prism
_exptl_crystal_F_000 1280
_exptl_crystal_size_max 0.40
_exptl_crystal_size_mid 0.40
_exptl_crystal_size_min 0.30
_refine_diff_density_max 0.339
_refine_diff_density_min -0.509
_refine_diff_density_rms 0.044
_refine_ls_extinction_method none
_refine_ls_goodness_of_fit_ref 1.079
_refine_ls_hydrogen_treatment constr
_refine_ls_matrix_type full
_refine_ls_number_parameters 197
_refine_ls_number_reflns 2838
_refine_ls_number_restraints 63
_refine_ls_restrained_S_all 1.140
_refine_ls_R_factor_all 0.0373
_refine_ls_R_factor_gt 0.0351
_refine_ls_shift/su_max 0.000
_refine_ls_shift/su_mean 0.000
_refine_ls_structure_factor_coef Fsqd
_refine_ls_weighting_details 'calc w=1/[\s^2^(Fo^2^)+(0.0422P)^2^+3.7801P] where P=(Fo^2^+2Fc^2^)/3'
_refine_ls_weighting_scheme calc
_refine_ls_wR_factor_gt 0.0871
_refine_ls_wR_factor_ref 0.0887
_reflns_number_gt 2648
_reflns_number_total 2838
_reflns_threshold_expression >2sigma(I)
_cod_data_source_file ic802251g_si_001_7.cif
_cod_data_source_block Compound8
_cod_depositor_comments
;
The following automatic conversions were performed:
'_symmetry_cell_setting' value 'Monoclinic' changed to 'monoclinic'
according to '/home/saulius/struct/CIF-dictionaries/cif_core.dic'
dictionary named 'cif_core.dic' version 2.4.1 from 2010-06-29.

Automatic conversion script
Id: cif_fix_enum 1527 2010-12-29 10:47:43Z saulius 
;
_cod_database_code 4302992

loop_
_symmetry_equiv_pos_as_xyz
'x, y, z'
'-x, y, -z+1/2'
'x+1/2, y+1/2, z'
'-x+1/2, y+1/2, -z+1/2'
'-x, -y, -z'
'x, -y, z-1/2'
'-x+1/2, -y+1/2, -z'
'x+1/2, -y+1/2, z-1/2'

loop_
_atom_site_label
_atom_site_type_symbol
_atom_site_fract_x
_atom_site_fract_y
_atom_site_fract_z
_atom_site_U_iso_or_equiv
_atom_site_adp_type
_atom_site_occupancy
_atom_site_symmetry_multiplicity
_atom_site_calc_flag
_atom_site_refinement_flags
_atom_site_disorder_assembly
_atom_site_disorder_group
Cl1 Cl 0.40260(4) 0.32091(3) 0.12384(3) 0.03916(16) Uani 1 1 d . . .
Cl2 Cl 0.38739(5) 0.52966(3) 0.07870(4) 0.05394(19) Uani 1 1 d . . .
Al1 Al 0.44178(4) 0.43904(3) 0.16774(3) 0.02835(16) Uani 1 1 d . . .
O1 O 0.58243(9) 0.45036(7) 0.22307(8) 0.0274(3) Uani 1 1 d . . .
C1 C 0.67677(14) 0.42863(10) 0.18813(11) 0.0269(4) Uani 1 1 d . . .
C3 C 0.83426(14) 0.45388(11) 0.12999(10) 0.0264(4) Uani 1 1 d . . .
H3A H 0.8850 0.4911 0.1139 0.032 Uiso 1 1 calc R . .
C4 C 0.85077(15) 0.37175(11) 0.11608(11) 0.0283(4) Uani 1 1 d . . .
C5 C 0.77638(16) 0.31754(11) 0.14054(13) 0.0341(4) Uani 1 1 d . . .
H5A H 0.7847 0.2608 0.1327 0.041 Uiso 1 1 calc R . .
C6 C 0.69029(16) 0.34599(11) 0.17635(13) 0.0346(4) Uani 1 1 d . . .
H6A H 0.6402 0.3085 0.1929 0.042 Uiso 1 1 calc R . .
C2 C 0.74870(14) 0.48657(10) 0.16593(10) 0.0247(4) Uani 1 1 d D A .
C7 C 0.74638(14) 0.57983(10) 0.17680(10) 0.0247(4) Uani 1 1 d D . .
C8A C 0.7282(5) 0.6193(2) 0.0875(2) 0.0315(10) Uani 0.669(12) 1 d PDU A 1
H8A1 H 0.6561 0.6045 0.0564 0.047 Uiso 0.669(12) 1 calc PR A 1
H8A2 H 0.7836 0.5998 0.0560 0.047 Uiso 0.669(12) 1 calc PR A 1
H8A3 H 0.7333 0.6785 0.0934 0.047 Uiso 0.669(12) 1 calc PR A 1
C9A C 0.6584(4) 0.6152(2) 0.2236(4) 0.0349(11) Uani 0.669(12) 1 d PDU A 1
H9A1 H 0.6636 0.6747 0.2248 0.052 Uiso 0.669(12) 1 calc PR A 1
H9A2 H 0.6696 0.5944 0.2822 0.052 Uiso 0.669(12) 1 calc PR A 1
H9A3 H 0.5864 0.5990 0.1935 0.052 Uiso 0.669(12) 1 calc PR A 1
C10A C 0.8566(4) 0.6085(3) 0.2276(4) 0.0365(11) Uani 0.669(12) 1 d PDU A 1
H10A H 0.8551 0.6676 0.2352 0.055 Uiso 0.669(12) 1 calc PR A 1
H10B H 0.9145 0.5942 0.1962 0.055 Uiso 0.669(12) 1 calc PR A 1
H10C H 0.8700 0.5820 0.2836 0.055 Uiso 0.669(12) 1 calc PR A 1
C8B C 0.7861(14) 0.6214(5) 0.1007(7) 0.054(3) Uani 0.331(12) 1 d PDU A 2
H8B1 H 0.7425 0.6023 0.0471 0.081 Uiso 0.331(12) 1 calc PR A 2
H8B2 H 0.8625 0.6078 0.1018 0.081 Uiso 0.331(12) 1 calc PR A 2
H8B3 H 0.7784 0.6805 0.1051 0.081 Uiso 0.331(12) 1 calc PR A 2
C9B C 0.6346(5) 0.6126(5) 0.1827(10) 0.042(3) Uani 0.331(12) 1 d PDU A 2
H9B1 H 0.5837 0.5990 0.1304 0.063 Uiso 0.331(12) 1 calc PR A 2
H9B2 H 0.6384 0.6718 0.1897 0.063 Uiso 0.331(12) 1 calc PR A 2
H9B3 H 0.6096 0.5882 0.2319 0.063 Uiso 0.331(12) 1 calc PR A 2
C10B C 0.8292(9) 0.5977(6) 0.2580(7) 0.041(3) Uani 0.331(12) 1 d PDU A 2
H10D H 0.8339 0.6565 0.2676 0.062 Uiso 0.331(12) 1 calc PR A 2
H10E H 0.9005 0.5767 0.2513 0.062 Uiso 0.331(12) 1 calc PR A 2
H10F H 0.8061 0.5712 0.3069 0.062 Uiso 0.331(12) 1 calc PR A 2
C11 C 0.94573(17) 0.34396(12) 0.07365(12) 0.0345(4) Uani 1 1 d . . .
C12 C 0.9517(2) 0.25131(13) 0.06815(14) 0.0470(6) Uani 1 1 d . . .
H12A H 0.9629 0.2282 0.1258 0.070 Uiso 1 1 calc R . .
H12B H 1.0122 0.2359 0.0400 0.070 Uiso 1 1 calc R . .
H12C H 0.8836 0.2304 0.0351 0.070 Uiso 1 1 calc R . .
C13 C 0.9282(2) 0.37784(14) -0.01828(13) 0.0453(5) Uani 1 1 d . . .
H13A H 0.9884 0.3608 -0.0460 0.068 Uiso 1 1 calc R . .
H13B H 0.9253 0.4373 -0.0165 0.068 Uiso 1 1 calc R . .
H13C H 0.8598 0.3569 -0.0506 0.068 Uiso 1 1 calc R . .
C14 C 1.05394(17) 0.37629(16) 0.12403(14) 0.0471(5) Uani 1 1 d . . .
H14A H 1.0652 0.3548 0.1823 0.071 Uiso 1 1 calc R . .
H14B H 1.0518 0.4358 0.1258 0.071 Uiso 1 1 calc R . .
H14C H 1.1137 0.3588 0.0960 0.071 Uiso 1 1 calc R . .

loop_
_atom_site_aniso_label
_atom_site_aniso_U_11
_atom_site_aniso_U_22
_atom_site_aniso_U_33
_atom_site_aniso_U_23
_atom_site_aniso_U_13
_atom_site_aniso_U_12
Cl1 0.0492(3) 0.0273(2) 0.0386(3) -0.00683(18) 0.0014(2) -0.00464(19)
Cl2 0.0724(4) 0.0334(3) 0.0473(3) 0.0069(2) -0.0130(3) 0.0104(2)
Al1 0.0278(3) 0.0223(3) 0.0329(3) -0.0004(2) -0.0002(2) 0.0004(2)
O1 0.0228(6) 0.0220(6) 0.0376(7) 0.0036(5) 0.0060(5) 0.0023(5)
C1 0.0236(9) 0.0229(8) 0.0344(9) 0.0034(7) 0.0054(7) 0.0039(7)
C3 0.0285(9) 0.0278(9) 0.0225(8) 0.0034(7) 0.0034(7) 0.0003(7)
C4 0.0317(10) 0.0306(9) 0.0218(8) 0.0022(7) 0.0022(7) 0.0063(7)
C5 0.0379(11) 0.0215(9) 0.0415(11) -0.0001(7) 0.0034(8) 0.0063(7)
C6 0.0326(10) 0.0208(9) 0.0507(12) 0.0045(8) 0.0081(9) 0.0003(7)
C2 0.0265(9) 0.0230(8) 0.0230(8) 0.0024(6) -0.0001(7) 0.0011(7)
C7 0.0278(9) 0.0207(8) 0.0251(8) 0.0001(7) 0.0034(7) -0.0019(7)
C8A 0.045(3) 0.0238(15) 0.0238(15) 0.0039(11) 0.0022(15) 0.0066(17)
C9A 0.039(2) 0.0182(15) 0.050(3) -0.0025(18) 0.0130(19) 0.0025(15)
C10A 0.040(2) 0.0326(17) 0.033(2) -0.0077(17) -0.0043(16) 0.0029(16)
C8B 0.085(8) 0.025(3) 0.060(5) 0.002(3) 0.031(6) 0.001(5)
C9B 0.027(4) 0.014(3) 0.079(7) 0.005(4) -0.005(4) 0.002(2)
C10B 0.037(5) 0.041(5) 0.040(5) -0.026(4) -0.009(4) 0.012(3)
C11 0.0421(11) 0.0359(10) 0.0265(9) 0.0003(8) 0.0087(8) 0.0109(8)
C12 0.0608(14) 0.0402(12) 0.0442(12) 0.0037(9) 0.0212(11) 0.0218(10)
C13 0.0621(14) 0.0451(12) 0.0305(10) 0.0039(9) 0.0134(10) 0.0118(10)
C14 0.0357(11) 0.0667(15) 0.0407(11) -0.0038(10) 0.0115(9) 0.0123(10)

loop_
_atom_type_symbol
_atom_type_description
_atom_type_scat_dispersion_real
_atom_type_scat_dispersion_imag
_atom_type_scat_source
C C 0.0033 0.0016 'International Tables Vol C Tables 4.2.6.8 and 6.1.1.4'
H H 0.0000 0.0000 'International Tables Vol C Tables 4.2.6.8 and 6.1.1.4'
O O 0.0106 0.0060 'International Tables Vol C Tables 4.2.6.8 and 6.1.1.4'
Al Al 0.0645 0.0514 'International Tables Vol C Tables 4.2.6.8 and 6.1.1.4'
Cl Cl 0.1484 0.1585 'International Tables Vol C Tables 4.2.6.8 and 6.1.1.4'

loop_
_geom_angle_atom_site_label_1
_geom_angle_atom_site_label_2
_geom_angle_atom_site_label_3
_geom_angle
_geom_angle_site_symmetry_1
_geom_angle_site_symmetry_3
_geom_angle_publ_flag
O1 Al1 O1 80.83(6) 2_655 . ?
O1 Al1 Cl2 118.97(5) 2_655 . ?
O1 Al1 Cl2 115.05(5) . . ?
O1 Al1 Cl1 110.10(5) 2_655 . ?
O1 Al1 Cl1 113.75(5) . . ?
Cl2 Al1 Cl1 114.06(3) . . ?
O1 Al1 Al1 41.10(4) 2_655 2_655 ?
O1 Al1 Al1 40.92(4) . 2_655 ?
Cl2 Al1 Al1 134.25(2) . 2_655 ?
Cl1 Al1 Al1 111.68(2) . 2_655 ?
C1 O1 Al1 129.05(10) . 2_655 ?
C1 O1 Al1 125.05(11) . . ?
Al1 O1 Al1 97.97(6) 2_655 . ?
C6 C1 C2 122.27(17) . . ?
C6 C1 O1 115.12(15) . . ?
C2 C1 O1 122.59(15) . . ?
C4 C3 C2 125.53(17) . . ?
C3 C4 C5 116.82(17) . . ?
C3 C4 C11 120.48(17) . . ?
C5 C4 C11 122.68(16) . . ?
C6 C5 C4 120.39(16) . . ?
C1 C6 C5 120.57(17) . . ?
C1 C2 C3 114.41(16) . . ?
C1 C2 C7 128.49(16) . . ?
C3 C2 C7 117.10(15) . . ?
C9B C7 C10B 111.8(5) . . ?
C9B C7 C8A 85.5(5) . . ?
C10B C7 C8A 131.5(5) . . ?
C9B C7 C10A 127.3(4) . . ?
C8A C7 C10A 109.0(2) . . ?
C9B C7 C2 113.3(3) . . ?
C10B C7 C2 105.1(4) . . ?
C8A C7 C2 108.49(19) . . ?
C10A C7 C2 109.2(2) . . ?
C9B C7 C8B 108.6(5) . . ?
C10B C7 C8B 108.1(5) . . ?
C10A C7 C8B 83.9(5) . . ?
C2 C7 C8B 109.7(3) . . ?
C10B C7 C9A 87.4(4) . . ?
C8A C7 C9A 106.5(2) . . ?
C10A C7 C9A 106.2(2) . . ?
C2 C7 C9A 117.1(2) . . ?
C8B C7 C9A 124.4(4) . . ?
C12 C11 C4 111.75(17) . . ?
C12 C11 C14 109.06(18) . . ?
C4 C11 C14 110.23(15) . . ?
C12 C11 C13 107.79(16) . . ?
C4 C11 C13 108.56(16) . . ?
C14 C11 C13 109.39(18) . . ?

loop_
_geom_bond_atom_site_label_1
_geom_bond_atom_site_label_2
_geom_bond_distance
_geom_bond_site_symmetry_2
_geom_bond_publ_flag
Cl1 Al1 2.0937(7) . ?
Cl2 Al1 2.0861(7) . ?
Al1 O1 1.8266(13) 2_655 ?
Al1 O1 1.8333(13) . ?
Al1 Al1 2.7617(11) 2_655 ?
O1 C1 1.438(2) . ?
O1 Al1 1.8267(13) 2_655 ?
C1 C6 1.387(3) . ?
C1 C2 1.399(2) . ?
C3 C4 1.391(3) . ?
C3 C2 1.408(3) . ?
C4 C5 1.394(3) . ?
C4 C11 1.538(3) . ?
C5 C6 1.388(3) . ?
C2 C7 1.545(2) . ?
C7 C9B 1.519(6) . ?
C7 C10B 1.534(5) . ?
C7 C8A 1.542(3) . ?
C7 C10A 1.544(4) . ?
C7 C8B 1.549(6) . ?
C7 C9A 1.550(4) . ?
C11 C12 1.529(3) . ?
C11 C14 1.541(3) . ?
C11 C13 1.545(3) . ?
